data_4310709
loop_
_publ_author_name
'Manas K. Saha'
'Francesc Lloret'
'Ivan Bernal'

_publ_section_title
;
 Inter-String Arrays of Bimetallic Assemblies with Alternative
 Cu2+-Cl-Cu2+ and Cu-NC-M (M = Co3+, Fe+3, Cr+3) Bridges: Syntheses,
 Crystal Structure, and Magnetic Properties
;
_journal_name_full 'Inorganic Chemistry'
_journal_page_first 1969
_journal_page_last 1975
_journal_paper_doi 10.1021/ic034897n
_journal_volume 43
_journal_year 2004
_chemical_compound_source 'synthesis as described'
_chemical_formula_sum 'C11 H24 Cl0.5 Cr0.5 Cu N7 O'
_chemical_formula_weight 377.64
_space_group_IT_number 14
_symmetry_cell_setting monoclinic
_symmetry_Int_Tables_number 14
_symmetry_space_group_name_Hall '-P 2yn'
_symmetry_space_group_name_H-M 'P 1 21/n 1'
_atom_sites_solution_hydrogens geom
_atom_sites_solution_primary direct
_atom_sites_solution_secondary difmap
_cell_angle_alpha 90
_cell_angle_beta 95.51(3)
_cell_angle_gamma 90
_cell_formula_units_Z 4
_cell_length_a 11.782(4)
_cell_length_b 10.386(2)
_cell_length_c 13.755(4)
_cell_measurement_reflns_used 0
_cell_measurement_temperature 293(2)
_cell_measurement_theta_max 0
_cell_measurement_theta_min 0
_cell_measurement_wavelength 0.71073
_cell_volume 1675.4(8)
_computing_cell_refinement 'CAD4 Express (Enraf Nonius, 1994)'
_computing_data_collection 'CAD4 Express (Enraf Nonius, 1994)'
_computing_data_reduction 'XCAD4 (Harms & Wocadlo, 1995)'
_computing_molecular_graphics 'Ortep-3 for Windows (Farrugia, 1997)'
_computing_publication_material 'WinGX publication routines (Farrugia, 1999)'
_computing_structure_refinement 'SHELXL-97 (Sheldrick, 1997)'
_diffrn_ambient_temperature 293(2)
_diffrn_measured_fraction_theta_full 0.999
_diffrn_measured_fraction_theta_max 0.999
_diffrn_radiation_monochromator graphite
_diffrn_radiation_probe x-ray
_diffrn_radiation_type MoK\a
_diffrn_radiation_wavelength 0.71073
_diffrn_reflns_av_R_equivalents 0.0425
_diffrn_reflns_av_unetI/netI 0.081
_diffrn_reflns_limit_h_max 14
_diffrn_reflns_limit_h_min 0
_diffrn_reflns_limit_k_max 12
_diffrn_reflns_limit_k_min 0
_diffrn_reflns_limit_l_max 16
_diffrn_reflns_limit_l_min -16
_diffrn_reflns_number 3558
_diffrn_reflns_theta_full 25.98
_diffrn_reflns_theta_max 25.98
_diffrn_reflns_theta_min 2.18
_exptl_absorpt_coefficient_mu 1.7
_exptl_absorpt_correction_type none
_exptl_crystal_colour blue
_exptl_crystal_density_diffrn 1.497
_exptl_crystal_density_method 'not measured'
_exptl_crystal_description block
_exptl_crystal_F_000 786
_exptl_crystal_size_max 0.8
_exptl_crystal_size_mid 0.7
_exptl_crystal_size_min 0.7
_refine_diff_density_max 0.576
_refine_diff_density_min -0.725
_refine_diff_density_rms 0.1
_refine_ls_extinction_method none
_refine_ls_goodness_of_fit_ref 1.03
_refine_ls_hydrogen_treatment mixed
_refine_ls_matrix_type full
_refine_ls_number_parameters 193
_refine_ls_number_reflns 3286
_refine_ls_number_restraints 0
_refine_ls_restrained_S_all 1.03
_refine_ls_R_factor_all 0.1121
_refine_ls_R_factor_gt 0.0445
_refine_ls_shift/su_max 0.001
_refine_ls_shift/su_mean 0
_refine_ls_structure_factor_coef Fsqd
_refine_ls_weighting_details 'calc w=1/[\s^2^(Fo^2^)+(0.0653P)^2^+1.2748P] where P=(Fo^2^+2Fc^2^)/3'
_refine_ls_weighting_scheme calc
_refine_ls_wR_factor_gt 0.1124
_refine_ls_wR_factor_ref 0.1343
_reflns_number_gt 1977
_reflns_number_total 3286
_reflns_threshold_expression >2sigma(I)
_cod_data_source_file ic034897nsi20040203_040427_3.cif
_cod_data_source_block compound3
_cod_original_sg_symbol_H-M 'P 21/n'
_cod_original_formula_sum 'C11 H24 Cl0.50 Cr0.50 Cu N7 O'
_cod_database_code 4310709

loop_
_symmetry_equiv_pos_as_xyz
'x, y, z'
'-x+1/2, y+1/2, -z+1/2'
'-x, -y, -z'
'x-1/2, -y-1/2, z-1/2'

loop_
_atom_site_label
_atom_site_type_symbol
_atom_site_fract_x
_atom_site_fract_y
_atom_site_fract_z
_atom_site_U_iso_or_equiv
_atom_site_adp_type
_atom_site_occupancy
_atom_site_symmetry_multiplicity
_atom_site_calc_flag
_atom_site_refinement_flags
_atom_site_disorder_assembly
_atom_site_disorder_group
C1 C 0.5381(5) 0.3350(5) 0.4202(4) 0.0489(14) Uani 1 1 d . . .
H3 H 0.5036 0.4197 0.421 0.059 Uiso 1 1 calc R . .
H4 H 0.4774 0.2716 0.4175 0.059 Uiso 1 1 calc R . .
C2 C 0.6013(5) 0.3222(6) 0.3310(4) 0.0544(15) Uani 1 1 d . . .
H5 H 0.6662 0.3801 0.3374 0.065 Uiso 1 1 calc R . .
H6 H 0.5516 0.3496 0.2745 0.065 Uiso 1 1 calc R . .
C3 C 0.6433(5) 0.1883(6) 0.3125(3) 0.0546(15) Uani 1 1 d . . .
H7 H 0.5798 0.1286 0.3106 0.065 Uiso 1 1 calc R . .
H8 H 0.6736 0.1858 0.2494 0.065 Uiso 1 1 calc R . .
C4 C 0.7764(5) 0.0184(5) 0.3670(4) 0.0579(16) Uani 1 1 d . . .
H10 H 0.822 0.0235 0.312 0.07 Uiso 1 1 calc R . .
H11 H 0.7133 -0.0399 0.3498 0.07 Uiso 1 1 calc R . .
C5 C 0.8473(5) -0.0310(6) 0.4544(4) 0.0592(16) Uani 1 1 d . . .
H12 H 0.8696 -0.1194 0.4436 0.071 Uiso 1 1 calc R . .
H13 H 0.9159 0.0205 0.4664 0.071 Uiso 1 1 calc R . .
C6 C 0.8462(5) -0.0597(6) 0.6313(4) 0.0630(17) Uani 1 1 d . . .
H15 H 0.9108 -0.0018 0.6425 0.076 Uiso 1 1 calc R . .
H16 H 0.8758 -0.1462 0.6253 0.076 Uiso 1 1 calc R . .
C7 C 0.7783(6) -0.0548(6) 0.7177(4) 0.0642(17) Uani 1 1 d . . .
H17 H 0.8244 -0.0907 0.7734 0.077 Uiso 1 1 calc R . .
H18 H 0.7123 -0.11 0.7046 0.077 Uiso 1 1 calc R . .
C8 C 0.7378(5) 0.0758(6) 0.7457(4) 0.0589(16) Uani 1 1 d . . .
H19 H 0.7022 0.0689 0.8062 0.071 Uiso 1 1 calc R . .
H20 H 0.8028 0.133 0.757 0.071 Uiso 1 1 calc R . .
C9 C -0.1597(5) 0.5871(6) 0.4850(3) 0.0437(13) Uani 1 1 d . . .
C10 C -0.0726(4) 0.3478(5) 0.5690(3) 0.0401(12) Uani 1 1 d . . .
C11 C -0.0421(4) 0.4009(5) 0.3706(4) 0.0390(11) Uani 1 1 d . . .
N1 N 0.6148(3) 0.3163(4) 0.5109(3) 0.0398(10) Uani 1 1 d . . .
H1 H 0.5739 0.3296 0.5619 0.048 Uiso 1 1 calc R . .
H2 H 0.6688 0.3779 0.513 0.048 Uiso 1 1 calc R . .
N2 N 0.7324(3) 0.1472(4) 0.3885(3) 0.0413(10) Uani 1 1 d . . .
H9 H 0.7916 0.2031 0.386 0.05 Uiso 1 1 calc R . .
N3 N 0.7801(4) -0.0242(4) 0.5393(3) 0.0445(10) Uani 1 1 d . . .
H14 H 0.7259 -0.0863 0.5289 0.053 Uiso 1 1 calc R . .
N4 N 0.6566(4) 0.1308(4) 0.6707(3) 0.0422(10) Uani 1 1 d . . .
H21 H 0.6403 0.2107 0.6905 0.051 Uiso 1 1 calc R . .
H22 H 0.592 0.0845 0.6703 0.051 Uiso 1 1 calc R . .
N5 N -0.2468(5) 0.6334(6) 0.4769(4) 0.0746(16) Uani 1 1 d . . .
N6 N -0.1201(4) 0.2618(5) 0.5973(4) 0.0613(13) Uani 1 1 d . . .
N7 N -0.0677(4) 0.3395(5) 0.3038(3) 0.0613(14) Uani 1 1 d . . .
O O 0.9499(3) 0.1523(4) 0.1584(3) 0.0546(10) Uani 1 1 d . . .
Cr Cr 0 0.5 0.5 0.0286(3) Uani 1 2 d S . .
Cu Cu 0.69368(5) 0.14510(6) 0.53032(4) 0.0333(2) Uani 1 1 d . . .
Cl Cl 0.5 0 0.5 0.0521(5) Uani 1 2 d S . .
HW1 H 0.9251 0.1642 0.2148 0.05 Uiso 1 1 d . . .
HW2 H 0.9056 0.1556 0.1092 0.05 Uiso 1 1 d . . .

loop_
_atom_site_aniso_label
_atom_site_aniso_U_11
_atom_site_aniso_U_22
_atom_site_aniso_U_33
_atom_site_aniso_U_23
_atom_site_aniso_U_13
_atom_site_aniso_U_12
C1 0.043(3) 0.052(4) 0.051(3) 0.017(3) 0.004(2) 0.010(3)
C2 0.058(4) 0.061(4) 0.042(3) 0.017(3) -0.004(3) 0.003(3)
C3 0.059(4) 0.072(4) 0.032(3) 0.003(3) 0.002(3) -0.006(3)
C4 0.074(4) 0.050(4) 0.052(3) -0.015(3) 0.018(3) 0.005(3)
C5 0.055(4) 0.055(4) 0.070(4) -0.012(3) 0.018(3) 0.015(3)
C6 0.060(4) 0.053(4) 0.073(4) 0.009(3) -0.007(3) 0.021(3)
C7 0.078(4) 0.059(4) 0.054(3) 0.023(3) -0.003(3) 0.013(3)
C8 0.069(4) 0.069(4) 0.038(3) 0.011(3) 0.002(3) 0.008(3)
C9 0.036(3) 0.057(3) 0.038(3) 0.007(2) 0.001(2) -0.002(3)
C10 0.033(3) 0.049(3) 0.039(3) -0.002(2) 0.003(2) -0.003(3)
C11 0.036(3) 0.040(3) 0.041(3) -0.001(2) 0.003(2) -0.004(2)
N1 0.044(3) 0.037(2) 0.039(2) 0.0061(18) 0.0072(19) 0.0027(19)
N2 0.041(2) 0.048(3) 0.036(2) -0.0002(19) 0.0096(18) -0.003(2)
N3 0.042(3) 0.040(3) 0.051(2) 0.001(2) 0.005(2) 0.003(2)
N4 0.048(3) 0.047(3) 0.032(2) 0.0030(19) 0.0063(18) 0.004(2)
N5 0.054(3) 0.099(5) 0.070(3) 0.014(3) 0.003(3) 0.023(3)
N6 0.061(3) 0.054(3) 0.070(3) 0.010(3) 0.016(3) -0.015(3)
N7 0.064(3) 0.074(4) 0.045(3) -0.022(3) -0.001(2) -0.009(3)
O 0.052(2) 0.062(3) 0.050(2) -0.0158(19) 0.0057(17) -0.0024(19)
Cr 0.0281(6) 0.0295(5) 0.0281(5) -0.0009(4) 0.0018(4) -0.0059(5)
Cu 0.0356(4) 0.0339(3) 0.0305(3) 0.0027(3) 0.0043(2) 0.0053(3)
Cl 0.0390(10) 0.0519(11) 0.0640(12) -0.0015(10) -0.0024(9) -0.0148(9)

loop_
_atom_type_symbol
_atom_type_description
_atom_type_scat_dispersion_real
_atom_type_scat_dispersion_imag
_atom_type_scat_source
C C 0.0033 0.0016 'International Tables Vol C Tables 4.2.6.8 and 6.1.1.4'
H H 0 0 'International Tables Vol C Tables 4.2.6.8 and 6.1.1.4'
N N 0.0061 0.0033 'International Tables Vol C Tables 4.2.6.8 and 6.1.1.4'
O O 0.0106 0.006 'International Tables Vol C Tables 4.2.6.8 and 6.1.1.4'
Cr Cr 0.3209 0.6236 'International Tables Vol C Tables 4.2.6.8 and 6.1.1.4'
Cu Cu 0.3201 1.2651 'International Tables Vol C Tables 4.2.6.8 and 6.1.1.4'
Cl Cl 0.1484 0.1585 'International Tables Vol C Tables 4.2.6.8 and 6.1.1.4'

loop_
_geom_angle_atom_site_label_1
_geom_angle_atom_site_label_2
_geom_angle_atom_site_label_3
_geom_angle
_geom_angle_site_symmetry_1
_geom_angle_site_symmetry_3
_geom_angle_publ_flag
N1 C1 C2 111.5(4) . . ?
C1 C2 C3 114.6(4) . . ?
N2 C3 C2 111.8(4) . . ?
N2 C4 C5 109.3(4) . . ?
N3 C5 C4 108.7(4) . . ?
N3 C6 C7 113.3(5) . . ?
C6 C7 C8 116.3(5) . . ?
N4 C8 C7 112.1(5) . . ?
N5 C9 Cr 179.4(6) . . ?
N6 C10 Cr 172.2(5) . . ?
N7 C11 Cr 175.0(5) . . ?
C1 N1 Cu 117.6(3) . . ?
C3 N2 C4 111.1(4) . . ?
C3 N2 Cu 118.1(3) . . ?
C4 N2 Cu 107.3(3) . . ?
C6 N3 C5 112.9(4) . . ?
C6 N3 Cu 119.5(3) . . ?
C5 N3 Cu 107.3(3) . . ?
C8 N4 Cu 121.2(3) . . ?
C10 Cr C10 180.0000(10) 3_566 . ?
C10 Cr C11 86.51(19) 3_566 3_566 ?
C10 Cr C11 93.49(19) . 3_566 ?
C10 Cr C11 93.49(19) 3_566 . ?
C10 Cr C11 86.51(19) . . ?
C11 Cr C11 180 3_566 . ?
C10 Cr C9 91.8(2) 3_566 . ?
C10 Cr C9 88.2(2) . . ?
C11 Cr C9 90.50(19) 3_566 . ?
C11 Cr C9 89.50(19) . . ?
C10 Cr C9 88.2(2) 3_566 3_566 ?
C10 Cr C9 91.8(2) . 3_566 ?
C11 Cr C9 89.50(19) 3_566 3_566 ?
C11 Cr C9 90.50(19) . 3_566 ?
C9 Cr C9 180.0000(10) . 3_566 ?
N1 Cu N4 93.01(16) . . ?
N1 Cu N3 174.99(17) . . ?
N4 Cu N3 91.78(16) . . ?
N1 Cu N2 90.36(16) . . ?
N4 Cu N2 176.39(17) . . ?
N3 Cu N2 84.88(16) . . ?
N1 Cu Cl 95.68(12) . . ?
N4 Cu Cl 81.48(12) . . ?
N3 Cu Cl 86.46(12) . . ?
N2 Cu Cl 96.90(12) . . ?

loop_
_geom_bond_atom_site_label_1
_geom_bond_atom_site_label_2
_geom_bond_distance
_geom_bond_site_symmetry_2
_geom_bond_publ_flag
C1 N1 1.481(6) . ?
C1 C2 1.501(7) . ?
C2 C3 1.506(8) . ?
C3 N2 1.472(6) . ?
C4 N2 1.475(6) . ?
C4 C5 1.489(8) . ?
C5 N3 1.474(7) . ?
C6 N3 1.468(6) . ?
C6 C7 1.496(8) . ?
C7 C8 1.500(9) . ?
C8 N4 1.455(6) . ?
C9 N5 1.129(7) . ?
C9 Cr 2.080(6) . ?
C10 N6 1.143(6) . ?
C10 Cr 2.070(5) . ?
C11 N7 1.135(6) . ?
C11 Cr 2.074(5) . ?
N1 Cu 2.012(4) . ?
N2 Cu 2.046(4) . ?
N3 Cu 2.030(4) . ?
N4 Cu 2.025(4) . ?
Cr C10 2.070(5) 3_566 ?
Cr C11 2.074(5) 3_566 ?
Cr C9 2.080(6) 3_566 ?
Cu Cl 2.7331(9) . ?
Cl Cu 2.7331(9) 3_656 ?
